data_4332214
loop_
_publ_author_name
'Tretyakov, Eugene'
'Fokin, Sergei'
'Romanenko, Galina'
'Ikorskii, Vladimir'
'Vasilevsky, Sergei'
'Ovcharenko, Victor'

_publ_section_title
;
 2D and 3D Cu(hfac)2Complexes with Nitronyl Nitroxide Biradicals
;
_journal_issue 9
_journal_name_full 'Inorganic Chemistry'
_journal_page_first 3671
_journal_page_last 3678
_journal_paper_doi 10.1021/ic060132e
_journal_volume 45
_journal_year 2006
_chemical_formula_sum 'C26 H39 N8 O4.5'
_chemical_formula_weight 535.65
_chemical_name_systematic
; 
 ? 
;
_space_group_IT_number 15
_symmetry_cell_setting monoclinic
_symmetry_space_group_name_Hall '-C 2yc'
_symmetry_space_group_name_H-M 'C 1 2/c 1'
_atom_sites_solution_hydrogens geom
_atom_sites_solution_primary direct
_atom_sites_solution_secondary difmap
_audit_creation_method SHELXL-97
_cell_angle_alpha 90.00
_cell_angle_beta 108.743(2)
_cell_angle_gamma 90.00
_cell_formula_units_Z 8
_cell_length_a 23.287(2)
_cell_length_b 9.8297(9)
_cell_length_c 26.781(3)
_cell_measurement_temperature 295(2)
_cell_volume 5805.2(10)
_computing_structure_refinement 'SHELXL-97 (Sheldrick, 1997)'
_computing_structure_solution 'SHELXS-97 (Sheldrick, 1990)'
_diffrn_ambient_temperature 295(2)
_diffrn_measured_fraction_theta_full 0.999
_diffrn_measured_fraction_theta_max 0.999
_diffrn_radiation_monochromator graphite
_diffrn_radiation_source 'fine-focus sealed tube'
_diffrn_radiation_type MoK\a
_diffrn_radiation_wavelength 0.71073
_diffrn_reflns_av_R_equivalents 0.0759
_diffrn_reflns_av_sigmaI/netI 0.1213
_diffrn_reflns_limit_h_max 25
_diffrn_reflns_limit_h_min -22
_diffrn_reflns_limit_k_max 10
_diffrn_reflns_limit_k_min -10
_diffrn_reflns_limit_l_max 18
_diffrn_reflns_limit_l_min -29
_diffrn_reflns_number 12246
_diffrn_reflns_theta_full 23.27
_diffrn_reflns_theta_max 23.27
_diffrn_reflns_theta_min 1.61
_exptl_absorpt_coefficient_mu 0.086
_exptl_crystal_density_diffrn 1.226
_exptl_crystal_density_method 'not measured'
_exptl_crystal_F_000 2296
_refine_diff_density_max 0.349
_refine_diff_density_min -0.148
_refine_diff_density_rms 0.037
_refine_ls_extinction_coef 0.00002(13)
_refine_ls_extinction_expression Fc^*^=kFc[1+0.001xFc^2^\l^3^/sin(2\q)]^-1/4^
_refine_ls_extinction_method SHELXL
_refine_ls_goodness_of_fit_ref 0.731
_refine_ls_hydrogen_treatment mixed
_refine_ls_matrix_type full
_refine_ls_number_parameters 505
_refine_ls_number_reflns 4160
_refine_ls_number_restraints 1
_refine_ls_restrained_S_all 0.739
_refine_ls_R_factor_all 0.1355
_refine_ls_R_factor_gt 0.0596
_refine_ls_shift/su_max 5.253
_refine_ls_shift/su_mean 0.011
_refine_ls_structure_factor_coef Fsqd
_refine_ls_weighting_details 'calc w=1/[\s^2^(Fo^2^)+(0.1000P)^2^+0.0000P] where P=(Fo^2^+2Fc^2^)/3'
_refine_ls_weighting_scheme calc
_refine_ls_wR_factor_gt 0.1383
_refine_ls_wR_factor_ref 0.1785
_reflns_number_gt 1913
_reflns_number_total 4160
_reflns_threshold_expression >2sigma(I)
_cod_data_source_file ic060132esup1.cif
_cod_data_source_block L4Ef
_cod_depositor_comments
;
The following automatic conversions were performed:

'_symmetry_cell_setting' value 'Monoclinic' changed to 'monoclinic'
according to /home/saulius/struct/CIF-dictionaries/cif_core.dic
dictionary named 'cif_core.dic' version 2.4.2 from 2011-04-26.

Automatic conversion script
Id: cif_fix_values 1891 2012-01-12 08:04:46Z andrius 
;
_cod_original_cell_volume 5805.4(10)
_cod_original_sg_symbol_H-M P2(1)/n
_cod_original_formula_sum 'C26 H39 N8 O4.50'
_cod_database_code 4332214

loop_
_symmetry_equiv_pos_as_xyz
'x, y, z'
'-x, y, -z+1/2'
'x+1/2, y+1/2, z'
'-x+1/2, y+1/2, -z+1/2'
'-x, -y, -z'
'x, -y, z-1/2'
'-x+1/2, -y+1/2, -z'
'x+1/2, -y+1/2, z-1/2'

loop_
_atom_site_label
_atom_site_type_symbol
_atom_site_fract_x
_atom_site_fract_y
_atom_site_fract_z
_atom_site_U_iso_or_equiv
_atom_site_adp_type
_atom_site_occupancy
_atom_site_symmetry_multiplicity
_atom_site_calc_flag
_atom_site_refinement_flags
N1 N 0.13274(16) 0.3022(3) 0.12996(15) 0.0502(9) Uani 1 1 d .
N2 N 0.08982(16) -0.0854(3) 0.18779(15) 0.0521(10) Uani 1 1 d .
O3 O 0.14649(15) 0.3242(3) 0.17950(12) 0.0707(10) Uani 1 1 d .
N4 N 0.15015(17) -0.8328(4) 0.35926(15) 0.0586(11) Uani 1 1 d .
N5 N 0.15353(16) -0.7048(3) 0.42674(15) 0.0556(10) Uani 1 1 d .
N6 N 0.22265(16) -0.4663(4) 0.30967(15) 0.0534(10) Uani 1 1 d .
N7 N 0.10250(17) 0.1984(4) 0.05414(15) 0.0575(11) Uani 1 1 d .
C8 C 0.11225(19) 0.1844(4) 0.10596(18) 0.0461(11) Uani 1 1 d .
N10 N 0.07065(19) -0.1506(4) 0.14052(17) 0.0699(12) Uani 1 1 d .
O11 O 0.16417(16) -0.6044(3) 0.45879(14) 0.0845(11) Uani 1 1 d .
O12 O 0.15581(17) -0.8703(3) 0.31567(13) 0.0838(12) Uani 1 1 d .
O13 O 0.08140(17) 0.1072(3) 0.01892(13) 0.0861(12) Uani 1 1 d .
C14 C 0.10040(19) 0.0629(4) 0.13068(17) 0.0477(11) Uani 1 1 d .
C15 C 0.1145(2) -0.9124(4) 0.38680(19) 0.0600(13) Uani 1 1 d .
C16 C 0.10745(19) 0.0423(5) 0.1831(2) 0.0485(12) Uani 1 1 d .
H16A H 0.1220(18) 0.105(4) 0.2131(16) 0.066(14) Uiso 1 1 d .
C17 C 0.16721(19) -0.7099(4) 0.38220(18) 0.0491(12) Uani 1 1 d .
C18 C 0.0770(2) -0.0617(5) 0.1067(2) 0.0635(14) Uani 1 1 d .
H18A H 0.0646(18) -0.082(4) 0.0696(17) 0.063(13) Uiso 1 1 d .
C19 C 0.1227(2) 0.3329(4) 0.04010(18) 0.0526(12) Uani 1 1 d .
C20 C 0.1327(2) 0.4135(4) 0.09202(17) 0.0562(13) Uani 1 1 d .
N21 N 0.23804(17) -0.3997(4) 0.35602(16) 0.0663(12) Uani 1 1 d .
C22 C 0.19450(19) -0.6019(4) 0.36129(18) 0.0492(11) Uani 1 1 d .
C23 C 0.0907(3) -0.1547(6) 0.2358(2) 0.0619(15) Uani 1 1 d .
H23A H 0.049(3) -0.184(5) 0.230(2) 0.11(2) Uiso 1 1 d .
H23B H 0.0966(19) -0.080(4) 0.2636(17) 0.078(16) Uiso 1 1 d .
C24 C 0.1971(2) -0.5877(5) 0.3111(2) 0.0532(13) Uani 1 1 d .
H24A H 0.1825(18) -0.636(4) 0.2830(16) 0.052(14) Uiso 1 1 d .
C25 C 0.1287(2) -0.8342(4) 0.43942(19) 0.0555(13) Uani 1 1 d .
C26 C 0.0743(3) 0.3862(7) -0.0072(2) 0.0793(18) Uani 1 1 d .
H26A H 0.034(2) 0.386(5) 0.000(2) 0.10(2) Uiso 1 1 d .
H26B H 0.074(2) 0.325(5) -0.035(2) 0.10(2) Uiso 1 1 d .
H26C H 0.0850(19) 0.478(5) -0.0159(18) 0.085(16) Uiso 1 1 d .
C27 C 0.1809(3) 0.3062(7) 0.0272(3) 0.0783(18) Uani 1 1 d .
H27A H 0.169(3) 0.234(6) -0.001(2) 0.14(3) Uiso 1 1 d .
H27B H 0.211(2) 0.266(5) 0.055(2) 0.09(2) Uiso 1 1 d .
H27C H 0.1936(19) 0.394(5) 0.0139(17) 0.084(16) Uiso 1 1 d .
C28 C 0.2207(2) -0.4828(5) 0.3870(2) 0.0632(14) Uani 1 1 d .
H28A H 0.2243(16) -0.461(3) 0.4210(15) 0.040(11) Uiso 1 1 d .
C29 C 0.2290(3) -0.3991(6) 0.2625(2) 0.0621(14) Uani 1 1 d .
H29A H 0.218(2) -0.478(5) 0.235(2) 0.11(2) Uiso 1 1 d .
H29B H 0.269(3) -0.367(5) 0.272(2) 0.11(2) Uiso 1 1 d .
C30 C 0.1893(3) -0.2771(7) 0.2483(3) 0.115(3) Uani 1 1 d D
H30A H 0.1936(18) -0.255(4) 0.2170(16) 0.061(14) Uiso 1 1 d .
C31 C 0.1797(3) -0.8955(7) 0.4851(3) 0.0876(19) Uani 1 1 d .
H31A H 0.180(2) -0.828(5) 0.515(2) 0.12(2) Uiso 1 1 d .
H31B H 0.216(3) -0.905(6) 0.471(2) 0.13(3) Uiso 1 1 d .
H31C H 0.163(2) -0.986(5) 0.494(2) 0.111(19) Uiso 1 1 d .
C32 C 0.1326(5) -0.2718(11) 0.2459(4) 0.209(7) Uani 1 1 d D
H32A H 0.1237(15) -0.309(3) 0.2549(12) 0.000(8) Uiso 1 1 d .
C35 C 0.0735(4) -0.8057(8) 0.4562(4) 0.088(2) Uani 1 1 d .
H35A H 0.088(3) -0.766(6) 0.488(2) 0.10(3) Uiso 1 1 d .
H35B H 0.054(2) -0.885(4) 0.4640(17) 0.075(16) Uiso 1 1 d .
H35C H 0.043(3) -0.749(6) 0.427(2) 0.12(2) Uiso 1 1 d .
C36 C 0.1346(4) -1.0608(6) 0.3915(3) 0.098(2) Uani 1 1 d .
H36A H 0.187(2) -1.041(5) 0.420(2) 0.11(2) Uiso 1 1 d .
H36B H 0.128(3) -1.097(5) 0.356(2) 0.12(2) Uiso 1 1 d .
H36C H 0.111(3) -1.095(6) 0.412(2) 0.13(2) Uiso 1 1 d .
C37 C 0.1910(4) 0.4927(9) 0.1112(3) 0.099(2) Uani 1 1 d .
H37A H 0.224(2) 0.420(5) 0.121(2) 0.09(2) Uiso 1 1 d .
H37B H 0.188(3) 0.546(6) 0.137(2) 0.13(3) Uiso 1 1 d .
H37C H 0.188(2) 0.555(5) 0.081(2) 0.12(2) Uiso 1 1 d .
C38 C 0.0484(3) -0.9024(9) 0.3501(3) 0.101(2) Uani 1 1 d .
H38A H 0.032(2) -0.801(5) 0.353(2) 0.12(2) Uiso 1 1 d .
H38B H 0.037(4) -0.986(8) 0.369(3) 0.21(4) Uiso 1 1 d .
H38C H 0.043(3) -0.941(6) 0.313(2) 0.14(3) Uiso 1 1 d .
C39 C 0.0778(4) 0.5024(8) 0.0902(3) 0.097(3) Uani 1 1 d .
H39A H 0.080(3) 0.524(6) 0.119(2) 0.11(3) Uiso 1 1 d .
H39B H 0.032(4) 0.421(8) 0.064(3) 0.23(4) Uiso 1 1 d .
H39C H 0.086(3) 0.576(6) 0.076(3) 0.14(3) Uiso 1 1 d .
O9 O 0.0000 0.5624(5) 0.2500 0.0757(14) Uani 1 2 d S
C33 C 0.0426(5) 0.5744(11) 0.3426(3) 0.109(3) Uani 1 1 d .
C34 C 0.0192(4) 0.4837(7) 0.2965(3) 0.095(2) Uani 1 1 d .
H342 H 0.050(2) 0.418(5) 0.2918(19) 0.086(17) Uiso 1 1 d .
H333 H 0.059(3) 0.527(6) 0.376(3) 0.14(3) Uiso 1 1 d .
H341 H -0.016(3) 0.412(6) 0.295(2) 0.14(3) Uiso 1 1 d .
H332 H 0.010(3) 0.622(7) 0.348(3) 0.16(3) Uiso 1 1 d .
H331 H 0.081(3) 0.619(7) 0.348(3) 0.16(4) Uiso 1 1 d .

loop_
_atom_site_aniso_label
_atom_site_aniso_U_11
_atom_site_aniso_U_22
_atom_site_aniso_U_33
_atom_site_aniso_U_23
_atom_site_aniso_U_13
_atom_site_aniso_U_12
N1 0.063(3) 0.045(2) 0.043(2) 0.002(2) 0.019(2) -0.0006(19)
N2 0.063(3) 0.047(2) 0.049(3) 0.008(2) 0.021(2) 0.0038(19)
O3 0.104(3) 0.064(2) 0.044(2) -0.0061(17) 0.024(2) -0.0091(18)
N4 0.071(3) 0.053(2) 0.055(3) 0.000(2) 0.025(2) -0.010(2)
N5 0.069(3) 0.044(2) 0.057(3) -0.006(2) 0.025(2) -0.0041(19)
N6 0.055(3) 0.055(2) 0.047(3) 0.011(2) 0.012(2) -0.0049(19)
N7 0.083(3) 0.046(2) 0.043(3) 0.002(2) 0.021(2) -0.004(2)
C8 0.051(3) 0.042(3) 0.047(3) 0.004(2) 0.017(2) 0.005(2)
N10 0.106(4) 0.048(2) 0.060(3) 0.004(2) 0.033(3) 0.001(2)
O11 0.119(3) 0.066(2) 0.084(3) -0.017(2) 0.054(2) -0.013(2)
O12 0.132(3) 0.069(2) 0.059(2) -0.0093(19) 0.044(2) -0.027(2)
O13 0.148(4) 0.059(2) 0.054(2) -0.0104(18) 0.035(2) -0.018(2)
C14 0.054(3) 0.042(3) 0.050(3) 0.006(2) 0.021(3) 0.011(2)
C15 0.063(3) 0.053(3) 0.068(4) 0.002(3) 0.027(3) -0.011(2)
C16 0.046(3) 0.047(3) 0.054(3) 0.006(3) 0.018(3) 0.003(2)
C17 0.054(3) 0.039(3) 0.053(3) -0.003(2) 0.015(3) -0.002(2)
C18 0.097(4) 0.051(3) 0.047(3) 0.002(3) 0.029(3) 0.002(3)
C19 0.067(3) 0.040(2) 0.049(3) 0.008(2) 0.018(3) 0.002(2)
C20 0.077(4) 0.042(3) 0.050(3) 0.003(2) 0.020(3) 0.001(3)
N21 0.073(3) 0.065(3) 0.052(3) 0.005(2) 0.008(2) -0.025(2)
C22 0.053(3) 0.042(3) 0.050(3) 0.005(2) 0.013(3) -0.005(2)
C23 0.073(4) 0.059(3) 0.064(4) 0.018(3) 0.035(3) 0.016(3)
C24 0.054(3) 0.048(3) 0.054(4) 0.002(3) 0.011(3) -0.005(2)
C25 0.063(3) 0.045(3) 0.062(3) 0.009(2) 0.024(3) -0.002(2)
C26 0.101(6) 0.064(4) 0.060(4) 0.015(3) 0.008(4) 0.000(4)
C27 0.090(5) 0.067(4) 0.093(5) 0.010(4) 0.052(5) 0.011(4)
C28 0.078(4) 0.064(3) 0.043(3) -0.001(3) 0.011(3) -0.022(3)
C29 0.059(4) 0.065(4) 0.060(4) 0.018(3) 0.016(3) -0.001(3)
C30 0.102(5) 0.159(6) 0.115(6) 0.097(5) 0.080(5) 0.061(4)
C31 0.100(5) 0.068(4) 0.083(5) 0.015(4) 0.013(4) -0.005(4)
C32 0.200(10) 0.273(12) 0.227(11) 0.217(10) 0.169(9) 0.128(9)
C35 0.094(6) 0.082(5) 0.111(7) -0.001(5) 0.064(5) -0.007(4)
C36 0.166(8) 0.056(4) 0.085(5) -0.002(4) 0.056(6) -0.004(4)
C37 0.129(7) 0.093(5) 0.078(5) -0.009(5) 0.037(5) -0.048(5)
C38 0.067(4) 0.129(7) 0.095(6) 0.007(6) 0.010(4) -0.020(4)
C39 0.151(8) 0.068(5) 0.076(5) 0.002(4) 0.041(5) 0.048(5)
O9 0.088(4) 0.072(3) 0.063(3) 0.000 0.017(3) 0.000
C33 0.101(7) 0.155(8) 0.066(5) 0.010(5) 0.021(5) 0.021(6)
C34 0.090(5) 0.088(5) 0.095(6) 0.015(4) 0.013(5) 0.019(4)

loop_
_atom_type_symbol
_atom_type_description
_atom_type_scat_dispersion_real
_atom_type_scat_dispersion_imag
_atom_type_scat_source
C C 0.0033 0.0016 'International Tables Vol C Tables 4.2.6.8 and 6.1.1.4'
H H 0.0000 0.0000 'International Tables Vol C Tables 4.2.6.8 and 6.1.1.4'
N N 0.0061 0.0033 'International Tables Vol C Tables 4.2.6.8 and 6.1.1.4'
O O 0.0106 0.0060 'International Tables Vol C Tables 4.2.6.8 and 6.1.1.4'

loop_
_geom_angle_atom_site_label_1
_geom_angle_atom_site_label_2
_geom_angle_atom_site_label_3
_geom_angle
_geom_angle_site_symmetry_3
O3 N1 C8 125.2(4) .
O3 N1 C20 121.8(3) .
C8 N1 C20 112.7(4) .
C16 N2 N10 111.9(4) .
C16 N2 C23 127.3(5) .
N10 N2 C23 120.8(4) .
O12 N4 C17 125.0(4) .
O12 N4 C15 122.6(4) .
C17 N4 C15 111.8(4) .
O11 N5 C17 125.5(4) .
O11 N5 C25 121.0(4) .
C17 N5 C25 113.4(4) .
C24 N6 N21 113.3(4) .
C24 N6 C29 126.3(5) .
N21 N6 C29 120.1(4) .
O13 N7 C8 126.0(4) .
O13 N7 C19 120.9(3) .
C8 N7 C19 113.0(4) .
N1 C8 N7 108.9(4) .
N1 C8 C14 126.3(4) .
N7 C8 C14 124.8(4) .
C18 N10 N2 104.8(4) .
C16 C14 C18 103.8(4) .
C16 C14 C8 128.0(4) .
C18 C14 C8 128.1(4) .
N4 C15 C36 109.6(5) .
N4 C15 C38 104.6(5) .
C36 C15 C38 109.4(6) .
N4 C15 C25 101.4(3) .
C36 C15 C25 115.5(5) .
C38 C15 C25 115.3(5) .
N2 C16 C14 107.1(4) .
N5 C17 N4 108.7(4) .
N5 C17 C22 125.7(4) .
N4 C17 C22 125.6(4) .
N10 C18 C14 112.4(4) .
N7 C19 C26 108.1(4) .
N7 C19 C27 106.3(4) .
C26 C19 C27 110.6(5) .
N7 C19 C20 101.3(3) .
C26 C19 C20 115.8(4) .
C27 C19 C20 113.8(5) .
N1 C20 C37 110.1(5) .
N1 C20 C39 104.9(5) .
C37 C20 C39 111.5(6) .
N1 C20 C19 101.7(3) .
C37 C20 C19 115.4(5) .
C39 C20 C19 112.2(5) .
C28 N21 N6 103.5(4) .
C24 C22 C28 104.3(4) .
C24 C22 C17 128.3(4) .
C28 C22 C17 127.2(4) .
N2 C23 C32 110.4(4) .
N6 C24 C22 106.2(4) .
N5 C25 C35 109.9(4) .
N5 C25 C31 105.2(4) .
C35 C25 C31 110.4(6) .
N5 C25 C15 101.8(3) .
C35 C25 C15 114.0(5) .
C31 C25 C15 114.7(5) .
N21 C28 C22 112.6(4) .
N6 C29 C30 110.9(4) .
C32 C30 C29 125.5(7) .
C30 C32 C23 129.8(8) .
C34 O9 C34 113.6(7) 2
O9 C34 C33 109.5(6) .

loop_
_geom_bond_atom_site_label_1
_geom_bond_atom_site_label_2
_geom_bond_distance
_geom_bond_site_symmetry_2
N1 O3 1.279(4) .
N1 C8 1.337(5) .
N1 C20 1.493(5) .
N2 C16 1.340(5) .
N2 N10 1.360(5) .
N2 C23 1.450(5) .
N4 O12 1.271(4) .
N4 C17 1.355(5) .
N4 C15 1.497(5) .
N5 O11 1.279(4) .
N5 C17 1.331(5) .
N5 C25 1.480(5) .
N6 C24 1.340(5) .
N6 N21 1.346(4) .
N6 C29 1.473(6) .
N7 O13 1.280(4) .
N7 C8 1.339(5) .
N7 C19 1.491(5) .
C8 C14 1.434(5) .
N10 C18 1.300(5) .
C14 C16 1.374(6) .
C14 C18 1.409(6) .
C15 C36 1.525(7) .
C15 C38 1.540(8) .
C15 C25 1.545(6) .
C17 C22 1.440(5) .
C19 C26 1.495(7) .
C19 C27 1.526(7) .
C19 C20 1.552(6) .
C20 C37 1.505(8) .
C20 C39 1.535(8) .
N21 C28 1.316(5) .
C22 C24 1.372(6) .
C22 C28 1.395(6) .
C23 C32 1.476(10) .
C25 C35 1.519(7) .
C25 C31 1.528(7) .
C29 C30 1.486(7) .
C30 C32 1.303(9) .
O9 C34 1.411(6) .
O9 C34 1.411(6) 2
C33 C34 1.477(10) .
